data_7039548
loop_
_publ_author_name
'Fern\'andez-Mill\'an, Mar\'ia'
'Temprado, Manuel'
'Cano, Jes\'us'
'Cuenca, Tom\'as'
'Mosquera, Marta E. G.'

_publ_section_title
;
 Synthesis of novel chiral heterometallic terpene oximates: unusual
 generation of an aluminium enolate by a cooperative effect.
;
_journal_issue 26
_journal_name_full 'Dalton transactions (Cambridge, England : 2003)'
_journal_page_first 10514
_journal_page_last 10518
_journal_paper_doi 10.1039/c6dt02116f
_journal_volume 45
_journal_year 2016
_chemical_formula_moiety 'C34 H33 Al1 K1 O1'
_chemical_formula_sum 'C34 H26 Al D6 K O'
_chemical_formula_weight 528.71
_space_group_crystal_system monoclinic
_space_group_IT_number 14
_space_group_name_Hall '-P 2yn'
_space_group_name_H-M_alt 'P 1 21/n 1'
_symmetry_space_group_name_Hall '-P 2yn'
_symmetry_space_group_name_H-M 'P 1 21/n 1'
_atom_sites_solution_hydrogens mixed
_audit_creation_method SHELXL-2014/7
_audit_update_record
;
2016-03-22 deposited with the CCDC.
2016-06-03 downloaded from the CCDC.
;
_cell_angle_alpha 90
_cell_angle_beta 92.699(19)
_cell_angle_gamma 90
_cell_formula_units_Z 4
_cell_length_a 9.3304(19)
_cell_length_b 22.004(7)
_cell_length_c 14.487(4)
_cell_measurement_reflns_used 31
_cell_measurement_temperature 200(2)
_cell_measurement_theta_max 14.87
_cell_measurement_theta_min 2.63
_cell_measurement_wavelength 0.71073
_cell_volume 2971.0(14)
_computing_cell_refinement 'Dirax/lsq (Duisenberg & Schreurs, 1989-2000)'
_computing_data_collection 'Collect (Bruker AXS BV, 1997-2004)'
_computing_data_reduction 'EvalCCD (Duisenberg & Schreurs 1990-2000)'
_computing_molecular_graphics 'Ortep-3 for Windows (Farrugia, 1997)'
_computing_publication_material 'WinGX publication routines (Farrugia, 1999)'
_computing_structure_refinement 'SHELXL-2014/7 (Sheldrick, 2014)'
_computing_structure_solution 'SHELXS-86 (Sheldrick, 1986)'
_diffrn_ambient_temperature 200(2)
_diffrn_detector_area_resol_mean 9
_diffrn_measured_fraction_theta_full 0.998
_diffrn_measured_fraction_theta_max 0.998
_diffrn_measurement_device '95mm CCD camera on \k-goniostat'
_diffrn_measurement_device_type KappaCCD
_diffrn_measurement_method 'CCD rotation images, thick slices'
_diffrn_radiation_type MoK\a
_diffrn_radiation_wavelength 0.71073
_diffrn_reflns_av_R_equivalents 0.1341
_diffrn_reflns_av_unetI/netI 0.0935
_diffrn_reflns_Laue_measured_fraction_full 0.998
_diffrn_reflns_Laue_measured_fraction_max 0.998
_diffrn_reflns_limit_h_max 11
_diffrn_reflns_limit_h_min -11
_diffrn_reflns_limit_k_max 26
_diffrn_reflns_limit_k_min -26
_diffrn_reflns_limit_l_max 17
_diffrn_reflns_limit_l_min -17
_diffrn_reflns_number 19633
_diffrn_reflns_point_group_measured_fraction_full 0.998
_diffrn_reflns_point_group_measured_fraction_max 0.998
_diffrn_reflns_theta_full 24.998
_diffrn_reflns_theta_max 24.998
_diffrn_reflns_theta_min 3.114
_diffrn_source 'Enraf Nonius FR590'
_exptl_absorpt_coefficient_mu 0.232
_exptl_absorpt_correction_T_max 0.983
_exptl_absorpt_correction_T_min 0.928
_exptl_absorpt_correction_type multi-scan
_exptl_absorpt_process_details
;
 R.H. Blessing, Acta Cryst. (1995), A51, 33-38
;
_exptl_crystal_colour white
_exptl_crystal_density_diffrn 1.182
_exptl_crystal_density_method 'not measured'
_exptl_crystal_description block
_exptl_crystal_F_000 1104
_exptl_crystal_size_max 0.32
_exptl_crystal_size_mid 0.23
_exptl_crystal_size_min 0.11
_refine_diff_density_max 0.247
_refine_diff_density_min -0.17
_refine_diff_density_rms 0.045
_refine_ls_extinction_method none
_refine_ls_goodness_of_fit_ref 1.026
_refine_ls_hydrogen_treatment mixed
_refine_ls_matrix_type full
_refine_ls_number_parameters 350
_refine_ls_number_reflns 5217
_refine_ls_number_restraints 0
_refine_ls_restrained_S_all 1.026
_refine_ls_R_factor_all 0.1551
_refine_ls_R_factor_gt 0.0720
_refine_ls_shift/su_max 0.000
_refine_ls_shift/su_mean 0.000
_refine_ls_structure_factor_coef Fsqd
_refine_ls_weighting_details 'w=1/[\s^2^(Fo^2^)+(0.0603P)^2^+1.1878P] where P=(Fo^2^+2Fc^2^)/3'
_refine_ls_weighting_scheme calc
_refine_ls_wR_factor_gt 0.1425
_refine_ls_wR_factor_ref 0.1648
_reflns_Friedel_coverage 0.000
_reflns_number_gt 2803
_reflns_number_total 5217
_reflns_threshold_expression 'I > 2\s(I)'
_cod_data_source_file c6dt02116f2.cif
_cod_data_source_block 3
_cod_depositor_comments 'Adding full bibliography for 7039548--7039551.cif.'
_cod_database_code 7039548
_shelx_space_group_comment
;
The symmetry employed for this shelxl refinement is uniquely defined
by the following loop, which should always be used as a source of
symmetry information in preference to the above space-group names.
They are only intended as comments.
;

loop_
_space_group_symop_operation_xyz
'x, y, z'
'-x+1/2, y+1/2, -z+1/2'
'-x, -y, -z'
'x-1/2, -y-1/2, z-1/2'

loop_
_atom_site_label
_atom_site_type_symbol
_atom_site_fract_x
_atom_site_fract_y
_atom_site_fract_z
_atom_site_U_iso_or_equiv
_atom_site_adp_type
_atom_site_occupancy
_atom_site_site_symmetry_order
_atom_site_calc_flag
_atom_site_refinement_flags_posn
_atom_site_refinement_flags_adp
O1 O 1.4027(3) 0.23381(13) 0.59640(16) 0.0564(7) Uani 1 1 d . .
Al1 Al 1.21872(12) 0.24304(5) 0.61168(7) 0.0459(3) Uani 1 1 d . .
K1 K 0.96653(9) 0.23777(5) 0.38389(6) 0.0642(3) Uani 1 1 d . .
C1 C 1.0131(4) 0.2745(2) 0.1585(3) 0.0567(11) Uani 1 1 d . .
C1D C 0.1068(6) 0.0282(2) 0.7386(4) 0.0791(15) Uani 1 1 d . .
D1D D 0.0865 0.0350 0.6760 0.095 Uiso 1 1 calc R U
C2 C 1.0443(6) 0.3286(3) 0.1932(4) 0.0764(15) Uani 1 1 d . .
C2D C 0.0335(5) 0.0589(2) 0.8024(4) 0.0701(13) Uani 1 1 d . .
D2D D -0.0367 0.0868 0.7835 0.084 Uiso 1 1 calc R U
C3 C 0.9662(6) 0.3859(2) 0.1690(4) 0.1033(19) Uani 1 1 d . .
H3A H 1.0091 0.4191 0.2033 0.155 Uiso 1 1 calc R U
H3B H 0.9716 0.3937 0.1040 0.155 Uiso 1 1 calc R U
H3C H 0.8675 0.3820 0.1840 0.155 Uiso 1 1 calc R U
C3D C 0.0632(5) 0.0487(2) 0.8950(4) 0.0725(13) Uani 1 1 d . .
D3D D 0.0140 0.0701 0.9390 0.087 Uiso 1 1 calc R U
C4 C 1.3303(6) 0.0533(3) 0.2548(4) 0.112(2) Uani 1 1 d . .
H4A H 1.4137 0.0635 0.2930 0.167 Uiso 1 1 calc R U
H4B H 1.2708 0.0259 0.2876 0.167 Uiso 1 1 calc R U
H4C H 1.3595 0.0341 0.1992 0.167 Uiso 1 1 calc R U
C4D C 0.1650(5) 0.0072(2) 0.9220(3) 0.0691(13) Uani 1 1 d . .
D4D D 0.1843 0.0002 0.9846 0.083 Uiso 1 1 calc R U
C5 C 1.0477(5) 0.1626(2) 0.1541(3) 0.0619(12) Uani 1 1 d . .
H5 H 0.9632 0.1601 0.1175 0.074 Uiso 1 1 calc R U
C5D C 0.2385(5) -0.0239(2) 0.8590(4) 0.0699(13) Uani 1 1 d . .
D5D D 0.3071 -0.0525 0.8784 0.084 Uiso 1 1 calc R U
C6 C 1.1223(5) 0.1097(2) 0.1762(3) 0.0711(13) Uani 1 1 d . .
H6 H 1.0871 0.0727 0.1539 0.085 Uiso 1 1 calc R U
C6D C 0.2112(6) -0.0132(2) 0.7661(3) 0.0775(14) Uani 1 1 d . .
D6D D 0.2627 -0.0337 0.7223 0.093 Uiso 1 1 calc R U
C7 C 1.2465(5) 0.1107(3) 0.2303(3) 0.0755(14) Uani 1 1 d . .
C8 C 1.2931(5) 0.1670(3) 0.2629(3) 0.0755(15) Uani 1 1 d . .
H8 H 1.3752 0.1689 0.3017 0.091 Uiso 1 1 calc R U
C9 C 1.2223(5) 0.2199(3) 0.2397(3) 0.0640(13) Uani 1 1 d . .
C10 C 1.0952(4) 0.2189(2) 0.1846(2) 0.0516(11) Uani 1 1 d . .
C11 C 0.6872(4) 0.1820(2) 0.2793(3) 0.0522(11) Uani 1 1 d . .
H11 H 0.7046 0.1500 0.2394 0.063 Uiso 1 1 calc R U
C12 C 0.6639(4) 0.1688(2) 0.3704(3) 0.0640(12) Uani 1 1 d . .
H12 H 0.6663 0.1286 0.3904 0.077 Uiso 1 1 calc R U
C13 C 0.6375(5) 0.2142(3) 0.4313(3) 0.0788(16) Uani 1 1 d . .
H13 H 0.6214 0.2053 0.4927 0.095 Uiso 1 1 calc R U
C14 C 0.6350(6) 0.2728(3) 0.4006(3) 0.0797(17) Uani 1 1 d . .
C15 C 0.6590(4) 0.2855(2) 0.3085(3) 0.0634(12) Uani 1 1 d . .
H15 H 0.6568 0.3258 0.2892 0.076 Uiso 1 1 calc R U
C16 C 0.6859(3) 0.24076(19) 0.2444(2) 0.0443(10) Uani 1 1 d . .
C21 C 1.1492(4) 0.31363(17) 0.5353(2) 0.0453(10) Uani 1 1 d . .
C22 C 1.0127(5) 0.3364(2) 0.5467(3) 0.0521(11) Uani 1 1 d . .
C23 C 0.9541(5) 0.3838(2) 0.4954(3) 0.0686(13) Uani 1 1 d . .
H23 H 0.8622 0.3976 0.5062 0.082 Uiso 1 1 calc R U
C24 C 1.0321(5) 0.4103(2) 0.4283(3) 0.0717(13) Uani 1 1 d . .
H24 H 0.9935 0.4422 0.3932 0.086 Uiso 1 1 calc R U
C25 C 1.1665(5) 0.3894(2) 0.4135(3) 0.0663(12) Uani 1 1 d . .
H25 H 1.2199 0.4072 0.3681 0.080 Uiso 1 1 calc R U
C26 C 1.2242(4) 0.34172(19) 0.4655(2) 0.0508(10) Uani 1 1 d . .
H26 H 1.3157 0.3279 0.4537 0.061 Uiso 1 1 calc R U
C31 C 1.1051(4) 0.17216(17) 0.5642(2) 0.0470(10) Uani 1 1 d . .
C32 C 1.1475(5) 0.1331(2) 0.4952(3) 0.0628(12) Uani 1 1 d . .
H32 H 1.2386 0.1379 0.4729 0.075 Uiso 1 1 calc R U
C33 C 1.0614(6) 0.0877(2) 0.4586(3) 0.0752(14) Uani 1 1 d . .
H33 H 1.0942 0.0635 0.4114 0.090 Uiso 1 1 calc R U
C34 C 0.9292(6) 0.0779(2) 0.4902(3) 0.0742(14) Uani 1 1 d . .
H34 H 0.8717 0.0468 0.4655 0.089 Uiso 1 1 calc R U
C35 C 0.8806(5) 0.1145(2) 0.5598(3) 0.0655(12) Uani 1 1 d . .
H35 H 0.7904 0.1082 0.5828 0.079 Uiso 1 1 calc R U
C36 C 0.9676(5) 0.16024(19) 0.5945(3) 0.0592(11) Uani 1 1 d . .
H36 H 0.9332 0.1847 0.6408 0.071 Uiso 1 1 calc R U
H2 H 1.132(6) 0.327(2) 0.228(4) 0.12(2) Uiso 1 1 d . .
H22 H 0.956(4) 0.3214(15) 0.590(2) 0.038(10) Uiso 1 1 d . .
H9 H 1.252(4) 0.2587(17) 0.254(2) 0.044(11) Uiso 1 1 d . .
H10 H 0.622(5) 0.304(2) 0.436(3) 0.080(16) Uiso 1 1 d . .

loop_
_atom_site_aniso_label
_atom_site_aniso_U_11
_atom_site_aniso_U_22
_atom_site_aniso_U_33
_atom_site_aniso_U_23
_atom_site_aniso_U_13
_atom_site_aniso_U_12
O1 0.0499(15) 0.074(2) 0.0447(15) 0.0060(13) -0.0018(13) 0.0057(14)
Al1 0.0485(6) 0.0532(8) 0.0358(6) 0.0005(5) -0.0014(5) 0.0013(6)
K1 0.0517(5) 0.0957(8) 0.0444(5) -0.0034(5) -0.0055(4) -0.0015(5)
C1 0.053(3) 0.076(3) 0.043(2) -0.009(2) 0.0107(19) -0.013(2)
C1D 0.102(4) 0.063(4) 0.072(3) 0.016(3) -0.008(3) 0.000(3)
C2 0.071(3) 0.074(4) 0.083(4) -0.016(3) -0.008(3) -0.001(3)
C2D 0.074(3) 0.053(3) 0.083(4) 0.016(3) 0.005(3) 0.004(2)
C3 0.109(5) 0.078(4) 0.121(5) -0.023(4) -0.010(4) -0.007(4)
C3D 0.086(4) 0.047(3) 0.085(4) 0.002(3) 0.015(3) -0.007(3)
C4 0.088(4) 0.113(5) 0.133(5) 0.023(4) 0.000(4) 0.028(4)
C4D 0.086(4) 0.056(3) 0.065(3) 0.004(3) 0.000(3) -0.016(3)
C5 0.052(3) 0.077(4) 0.056(3) -0.002(2) -0.003(2) -0.006(3)
C5D 0.070(3) 0.053(3) 0.085(4) 0.013(3) -0.017(3) -0.007(2)
C6 0.065(3) 0.076(4) 0.072(3) -0.001(3) 0.004(2) 0.002(3)
C6D 0.095(4) 0.064(3) 0.073(4) -0.004(3) 0.006(3) 0.003(3)
C7 0.056(3) 0.089(4) 0.082(3) 0.006(3) 0.009(3) 0.008(3)
C8 0.042(3) 0.117(5) 0.066(3) 0.012(3) -0.001(2) 0.003(3)
C9 0.043(3) 0.088(4) 0.062(3) -0.001(3) 0.005(2) -0.013(3)
C10 0.044(2) 0.071(3) 0.041(2) -0.003(2) 0.0116(18) -0.005(2)
C11 0.049(2) 0.064(3) 0.043(2) 0.000(2) -0.0013(18) 0.000(2)
C12 0.063(3) 0.078(3) 0.051(3) 0.019(3) 0.004(2) -0.001(2)
C13 0.059(3) 0.137(5) 0.041(3) 0.008(3) 0.011(2) 0.017(3)
C14 0.080(4) 0.112(5) 0.048(3) -0.013(3) 0.007(2) 0.042(3)
C15 0.067(3) 0.075(3) 0.048(3) -0.006(2) -0.002(2) 0.022(2)
C16 0.037(2) 0.056(3) 0.040(2) 0.000(2) 0.0012(16) 0.0066(18)
C21 0.049(2) 0.049(3) 0.038(2) -0.0047(18) -0.0019(18) -0.0037(19)
C22 0.051(3) 0.060(3) 0.046(2) 0.009(2) 0.004(2) 0.000(2)
C23 0.059(3) 0.081(4) 0.066(3) 0.008(3) 0.001(2) 0.013(3)
C24 0.081(4) 0.068(3) 0.064(3) 0.021(2) -0.015(3) 0.011(3)
C25 0.076(3) 0.072(3) 0.051(3) 0.016(2) -0.001(2) -0.008(3)
C26 0.047(2) 0.062(3) 0.043(2) 0.000(2) 0.0017(18) -0.005(2)
C31 0.053(3) 0.048(3) 0.039(2) 0.0003(18) -0.0041(18) 0.0037(19)
C32 0.068(3) 0.060(3) 0.059(3) -0.004(2) -0.004(2) 0.001(2)
C33 0.101(4) 0.060(3) 0.063(3) -0.016(2) -0.014(3) 0.014(3)
C34 0.077(4) 0.062(3) 0.082(4) -0.001(3) -0.021(3) -0.003(3)
C35 0.063(3) 0.058(3) 0.074(3) 0.003(3) -0.013(2) -0.004(2)
C36 0.065(3) 0.056(3) 0.056(3) -0.006(2) -0.008(2) 0.006(2)

loop_
_atom_type_symbol
_atom_type_description
_atom_type_scat_dispersion_real
_atom_type_scat_dispersion_imag
_atom_type_scat_source
C C 0.0033 0.0016 'International Tables Vol C Tables 4.2.6.8 and 6.1.1.4'
H H 0.0000 0.0000 'International Tables Vol C Tables 4.2.6.8 and 6.1.1.4'
O O 0.0106 0.0060 'International Tables Vol C Tables 4.2.6.8 and 6.1.1.4'
Al Al 0.0645 0.0514 'International Tables Vol C Tables 4.2.6.8 and 6.1.1.4'
K K 0.2009 0.2494 'International Tables Vol C Tables 4.2.6.8 and 6.1.1.4'
D D 0.0000 0.0000 'International Tables Vol C Tables 4.2.6.8 and 6.1.1.4'

loop_
_geom_angle_atom_site_label_1
_geom_angle_atom_site_label_2
_geom_angle_atom_site_label_3
_geom_angle
_geom_angle_site_symmetry_1
_geom_angle_site_symmetry_3
C1 O1 Al1 130.8(2) 4_666 .
O1 Al1 C31 112.00(16) . .
O1 Al1 C21 108.31(15) . .
C31 Al1 C21 105.31(15) . .
O1 Al1 C16 109.77(13) . 4_666
C31 Al1 C16 111.71(16) . 4_666
C21 Al1 C16 109.57(17) . 4_666
O1 Al1 K1 115.97(9) . .
C31 Al1 K1 53.39(11) . .
C21 Al1 K1 52.91(11) . .
C16 Al1 K1 134.13(11) 4_666 .
C21 K1 C11 157.68(11) . .
C21 K1 C12 137.04(11) . .
C11 K1 C12 24.86(10) . .
C21 K1 C15 120.34(11) . .
C11 K1 C15 42.80(11) . .
C12 K1 C15 50.29(12) . .
C21 K1 C31 59.50(10) . .
C11 K1 C31 120.13(11) . .
C12 K1 C31 99.02(11) . .
C15 K1 C31 138.36(11) . .
C21 K1 C10 118.49(10) . .
C11 K1 C10 81.67(10) . .
C12 K1 C10 104.47(11) . .
C15 K1 C10 95.91(11) . .
C31 K1 C10 121.49(11) . .
C21 K1 C14 107.99(13) . .
C11 K1 C14 50.24(14) . .
C12 K1 C14 42.97(15) . .
C15 K1 C14 25.07(12) . .
C31 K1 C14 113.60(13) . .
C10 K1 C14 120.15(11) . .
C21 K1 C13 114.98(12) . .
C11 K1 C13 43.52(11) . .
C12 K1 C13 24.50(12) . .
C15 K1 C13 43.68(13) . .
C31 K1 C13 96.06(12) . .
C10 K1 C13 124.93(11) . .
C14 K1 C13 24.52(13) . .
C21 K1 C22 24.99(10) . .
C11 K1 C22 133.15(11) . .
C12 K1 C22 116.84(13) . .
C15 K1 C22 96.64(11) . .
C31 K1 C22 70.82(10) . .
C10 K1 C22 134.77(12) . .
C14 K1 C22 83.06(14) . .
C13 K1 C22 92.79(13) . .
C21 K1 C16 144.21(10) . .
C11 K1 C16 24.94(9) . .
C12 K1 C16 44.42(10) . .
C15 K1 C16 24.86(10) . .
C31 K1 C16 143.42(11) . .
C10 K1 C16 76.48(10) . .
C14 K1 C16 44.48(11) . .
C13 K1 C16 51.98(10) . .
C22 K1 C16 121.39(10) . .
C21 K1 C32 77.31(11) . .
C11 K1 C32 110.92(11) . .
C12 K1 C32 97.51(12) . .
C15 K1 C32 147.28(13) . .
C31 K1 C32 24.90(10) . .
C10 K1 C32 98.50(11) . .
C14 K1 C32 127.96(15) . .
C13 K1 C32 105.01(14) . .
C22 K1 C32 93.78(11) . .
C16 K1 C32 135.53(11) . .
C21 K1 C9 96.87(11) . .
C11 K1 C9 104.76(11) . .
C12 K1 C9 124.90(13) . .
C15 K1 C9 119.44(11) . .
C31 K1 C9 100.85(12) . .
C10 K1 C9 24.93(10) . .
C14 K1 C9 144.36(12) . .
C13 K1 C9 148.14(13) . .
C22 K1 C9 118.19(12) . .
C16 K1 C9 101.38(10) . .
C32 K1 C9 81.59(13) . .
C2 C1 O1 121.7(5) . 4_565
C2 C1 C10 123.0(4) . .
O1 C1 C10 115.3(4) 4_565 .
C2 C1 K1 83.4(3) . .
O1 C1 K1 118.6(2) 4_565 .
C10 C1 K1 69.4(2) . .
C2D C1D C6D 120.3(5) . .
C1 C2 C3 125.2(5) . .
C1 C2 K1 74.7(3) . .
C3 C2 K1 123.4(4) . .
C1D C2D C3D 120.0(5) . .
C4D C3D C2D 119.6(5) . .
C5D C4D C3D 121.1(5) . .
C10 C5 C6 121.9(4) . .
C4D C5D C6D 119.6(5) . .
C7 C6 C5 121.4(5) . .
C1D C6D C5D 119.4(5) . .
C6 C7 C8 116.9(5) . .
C6 C7 C4 122.2(5) . .
C8 C7 C4 120.9(5) . .
C9 C8 C7 122.3(4) . .
C8 C9 C10 120.7(5) . .
C8 C9 K1 107.7(3) . .
C10 C9 K1 75.0(2) . .
C5 C10 C9 116.6(5) . .
C5 C10 C1 120.3(4) . .
C9 C10 C1 123.1(4) . .
C5 C10 K1 106.0(3) . .
C9 C10 K1 80.0(2) . .
C1 C10 K1 84.9(2) . .
C12 C11 C16 123.1(4) . .
C12 C11 K1 77.8(2) . .
C16 C11 K1 78.9(2) . .
C13 C12 C11 120.4(5) . .
C13 C12 K1 78.4(3) . .
C11 C12 K1 77.3(2) . .
C14 C13 C12 118.8(4) . .
C14 C13 K1 77.3(3) . .
C12 C13 K1 77.1(3) . .
C13 C14 C15 120.1(5) . .
C13 C14 K1 78.2(3) . .
C15 C14 K1 77.1(3) . .
C16 C15 C14 122.8(5) . .
C16 C15 K1 78.9(2) . .
C14 C15 K1 77.8(3) . .
C11 C16 C15 114.6(4) . .
C11 C16 Al1 121.3(3) . 4_565
C15 C16 Al1 124.1(3) . 4_565
C11 C16 K1 76.1(2) . .
C15 C16 K1 76.3(2) . .
Al1 C16 K1 116.75(14) 4_565 .
C22 C21 C26 114.8(4) . .
C22 C21 Al1 119.4(3) . .
C26 C21 Al1 125.7(3) . .
C22 C21 K1 78.9(2) . .
C26 C21 K1 90.2(2) . .
Al1 C21 K1 97.08(14) . .
C23 C22 C21 123.6(4) . .
C23 C22 K1 94.5(3) . .
C21 C22 K1 76.1(2) . .
C24 C23 C22 119.6(4) . .
C25 C24 C23 119.4(4) . .
C24 C25 C26 120.5(4) . .
C25 C26 C21 122.2(4) . .
C25 C26 K1 93.9(2) . .
C21 C26 K1 66.1(2) . .
C32 C31 C36 113.9(4) . .
C32 C31 Al1 124.6(3) . .
C36 C31 Al1 121.3(3) . .
C32 C31 K1 79.0(2) . .
C36 C31 K1 90.0(2) . .
Al1 C31 K1 96.70(14) . .
C33 C32 C31 123.1(4) . .
C33 C32 K1 92.4(3) . .
C31 C32 K1 76.0(2) . .
C34 C33 C32 120.8(5) . .
C33 C34 C35 119.2(5) . .
C36 C35 C34 119.0(5) . .
C35 C36 C31 123.9(4) . .
C35 C36 K1 93.5(3) . .
C31 C36 K1 66.4(2) . .

loop_
_geom_bond_atom_site_label_1
_geom_bond_atom_site_label_2
_geom_bond_distance
_geom_bond_site_symmetry_2
O1 C1 1.347(4) 4_666
O1 Al1 1.753(3) .
Al1 C31 1.990(4) .
Al1 C21 1.998(4) .
Al1 C16 1.994(4) 4_666
Al1 K1 3.9635(16) .
K1 C21 3.186(4) .
K1 C11 3.197(4) .
K1 C12 3.204(4) .
K1 C15 3.200(4) .
K1 C31 3.203(4) .
K1 C10 3.206(4) .
K1 C14 3.208(5) .
K1 C13 3.220(5) .
K1 C22 3.220(4) .
K1 C16 3.232(3) .
K1 C32 3.241(4) .
K1 C9 3.268(5) .
C1 C2 1.319(6) .
C1 O1 1.347(4) 4_565
C1 C10 1.483(6) .
C1D C2D 1.356(6) .
C1D C6D 1.378(6) .
C2 C3 1.491(7) .
C2D C3D 1.376(6) .
C3D C4D 1.362(6) .
C4 C7 1.519(7) .
C4D C5D 1.353(6) .
C5 C10 1.381(6) .
C5 C6 1.387(6) .
C5D C6D 1.380(6) .
C6 C7 1.368(6) .
C7 C8 1.389(7) .
C8 C9 1.373(7) .
C9 C10 1.399(6) .
C11 C12 1.378(5) .
C11 C16 1.389(5) .
C12 C13 1.363(6) .
C13 C14 1.365(7) .
C14 C15 1.391(6) .
C15 C16 1.385(5) .
C16 Al1 1.994(4) 4_565
C21 C22 1.386(5) .
C21 C26 1.399(5) .
C22 C23 1.377(6) .
C23 C24 1.372(6) .
C24 C25 1.362(6) .
C25 C26 1.385(5) .
C31 C32 1.390(5) .
C31 C36 1.400(6) .
C32 C33 1.373(6) .
C33 C34 1.354(6) .
C34 C35 1.383(6) .
C35 C36 1.374(6) .
